data_2208078
loop_
_publ_author_name
'Hartung, Jens'
'Greb, Marco'
'Svoboda, Ingrid'
'Fuess, Hartmut'

_publ_section_title
;(<i>C</i>)-(2,4-Di-<i>tert</i>-butyl-6-{[(2<i>S</i>)-3,3-dimethyl-1-oxido-2-butyl]iminomethyl}phenolato)ethanol-<i>cis</i>-dioxomolybdenum(VI)
 at 100 K
;
_journal_coeditor_code HG6292
_journal_issue 2
_journal_name_full 'Acta Crystallographica Section E'
_journal_page_first m275
_journal_page_last m277
_journal_paper_doi 10.1107/S1600536806000146
_journal_volume 62
_journal_year 2006
_chemical_formula_iupac '[Mo (C21 H32 N O2) O2 (C2 H6 O)]'
_chemical_formula_moiety 'C23 H38 Mo N O5'
_chemical_formula_sum 'C23 H38 Mo N O5'
_chemical_formula_weight 504.48
_chemical_name_systematic
;
(C)-(2,4-Di-tert-butyl-6-{[(2S)-3,3-dimethyl-1-oxido-2-
butyl]iminomethyl}phenolato)ethanol-cis-dioxomolybdenum(VI)
;
_space_group_IT_number 19
_symmetry_cell_setting orthorhombic
_symmetry_space_group_name_Hall 'P 2ac 2ab'
_symmetry_space_group_name_H-M 'P 21 21 21'
_atom_sites_solution_hydrogens geom
_atom_sites_solution_primary direct
_atom_sites_solution_secondary difmap
_audit_creation_method SHELXL-97
_cell_angle_alpha 90.00
_cell_angle_beta 90.00
_cell_angle_gamma 90.00
_cell_formula_units_Z 8
_cell_length_a 11.5961(4)
_cell_length_b 19.9913(5)
_cell_length_c 23.2143(6)
_cell_measurement_reflns_used 14425
_cell_measurement_temperature 100(2)
_cell_measurement_theta_max 29.459
_cell_measurement_theta_min 2.388
_cell_volume 5381.6(3)
_computing_cell_refinement
;
CrysAlis RED-CCD (Oxford Diffraction, 2002)
;
_computing_data_collection
;
CrysAlis CCD (Oxford Diffraction, 2002)
;
_computing_data_reduction
;
CrysAlis RED-CCD
;
_computing_molecular_graphics
;
PLATON2002 (Spek, 2003) and ORTEP-3 (Farrugia, 1997)
;
_computing_publication_material SHELXL97
_computing_structure_refinement 'SHELXL97 (Sheldrick, 1997)'
_computing_structure_solution 'SHELXS97 (Sheldrick, 1997)'
_diffrn_ambient_temperature 100(2)
_diffrn_measured_fraction_theta_full 0.993
_diffrn_measured_fraction_theta_max 0.993
_diffrn_measurement_device_type
;
Oxford Diffraction Xcalibur (TM) diffractometer with Sapphire CCD detector
;
_diffrn_measurement_method
;
rotation method data acquisition using \w
;
_diffrn_radiation_monochromator graphite
_diffrn_radiation_source 'fine-focus sealed tube'
_diffrn_radiation_type MoK\a
_diffrn_radiation_wavelength 0.71073
_diffrn_reflns_av_R_equivalents 0.0283
_diffrn_reflns_av_sigmaI/netI 0.0282
_diffrn_reflns_limit_h_max 8
_diffrn_reflns_limit_h_min -14
_diffrn_reflns_limit_k_max 24
_diffrn_reflns_limit_k_min -24
_diffrn_reflns_limit_l_max 29
_diffrn_reflns_limit_l_min -29
_diffrn_reflns_number 35088
_diffrn_reflns_theta_full 26.38
_diffrn_reflns_theta_max 26.38
_diffrn_reflns_theta_min 4.08
_diffrn_standards_decay_% 0
_diffrn_standards_number 0
_exptl_absorpt_coefficient_mu 0.516
_exptl_absorpt_correction_T_max 0.8740
_exptl_absorpt_correction_T_min 0.8293
_exptl_absorpt_correction_type analytical
_exptl_absorpt_process_details '(CrysAlis RED-CCD; Oxford Diffraction, 2002)'
_exptl_crystal_colour yellow
_exptl_crystal_density_diffrn 1.245
_exptl_crystal_density_method 'not measured'
_exptl_crystal_description Prism
_exptl_crystal_F_000 2120
_exptl_crystal_size_max 0.40
_exptl_crystal_size_mid 0.36
_exptl_crystal_size_min 0.32
_refine_diff_density_max 0.608
_refine_diff_density_min -0.403
_refine_ls_abs_structure_details 'Flack (1983), 4802 Friedel pairs'
_refine_ls_abs_structure_Flack -0.02(3)
_refine_ls_extinction_method none
_refine_ls_goodness_of_fit_ref 1.103
_refine_ls_hydrogen_treatment constr
_refine_ls_matrix_type full
_refine_ls_number_parameters 571
_refine_ls_number_reflns 10881
_refine_ls_number_restraints 71
_refine_ls_restrained_S_all 1.112
_refine_ls_R_factor_all 0.0357
_refine_ls_R_factor_gt 0.0331
_refine_ls_shift/su_max 0.009
_refine_ls_shift/su_mean 0.000
_refine_ls_structure_factor_coef Fsqd
_refine_ls_weighting_details 'calc w = 1/[\s^2^(Fo^2^)+(0.0315P)^2^+6.7957P] where P = (Fo^2^+2Fc^2^)/3'
_refine_ls_weighting_scheme calc
_refine_ls_wR_factor_gt 0.0800
_refine_ls_wR_factor_ref 0.0810
_reflns_number_gt 10278
_reflns_number_total 10881
_reflns_threshold_expression I>2\s(I)
_cod_data_source_file hg6292.cif
_cod_data_source_block I
_cod_database_code 2208078
_cod_database_fobs_code 2208078

loop_
_symmetry_equiv_pos_as_xyz
'x, y, z'
'-x+1/2, -y, z+1/2'
'x+1/2, -y+1/2, -z'
'-x, y+1/2, -z+1/2'

loop_
_atom_site_label
_atom_site_fract_x
_atom_site_fract_y
_atom_site_fract_z
_atom_site_U_iso_or_equiv
_atom_site_adp_type
_atom_site_calc_flag
_atom_site_refinement_flags
_atom_site_occupancy
_atom_site_disorder_assembly
_atom_site_disorder_group
_atom_site_type_symbol
C1 0.6597(3) 0.21984(16) 0.15375(13) 0.0168(6) Uani d . 1 . . C
H1 0.7060 0.1866 0.1716 0.020 Uiso calc R 1 . . H
C2 0.5671(3) 0.19669(16) 0.11583(13) 0.0164(6) Uani d . 1 . . C
C3 0.4822(3) 0.24387(16) 0.09517(14) 0.0167(6) Uani d . 1 . . C
C4 0.3867(3) 0.21903(16) 0.06385(13) 0.0178(6) Uani d . 1 . . C
C5 0.3862(3) 0.14772(16) 0.04829(13) 0.0201(6) Uani d . 1 . . C
H5 0.3235 0.1319 0.0257 0.024 Uiso calc R 1 . . H
C6 0.4736(3) 0.09995(16) 0.06467(14) 0.0203(7) Uani d . 1 . . C
C7 0.5603(3) 0.12481(16) 0.10048(14) 0.0202(7) Uani d . 1 . . C
H7 0.6165 0.0949 0.1154 0.024 Uiso calc R 1 . . H
C8 0.7487(3) 0.36662(17) 0.23752(14) 0.0210(7) Uani d . 1 . . C
H8A 0.6949 0.3578 0.2698 0.025 Uiso calc R 1 . . H
H8B 0.8194 0.3871 0.2537 0.025 Uiso calc R 1 . . H
C9 0.7810(3) 0.29788(17) 0.20710(14) 0.0186(7) Uani d . 1 . . C
H9 0.7798 0.2619 0.2370 0.022 Uiso calc R 1 . . H
C10 0.9035(3) 0.29765(16) 0.17796(14) 0.0205(7) Uani d . 1 . . C
C11 0.9110(3) 0.3514(2) 0.12895(16) 0.0324(8) Uani d . 1 . . C
H11A 0.8996 0.3961 0.1454 0.039 Uiso calc R 1 . . H
H11B 0.8511 0.3427 0.1002 0.039 Uiso calc R 1 . . H
H11C 0.9870 0.3491 0.1106 0.039 Uiso calc R 1 . . H
C12 0.9293(3) 0.22365(19) 0.15412(17) 0.0304(8) Uani d . 1 . . C
H12A 0.8726 0.2122 0.1244 0.036 Uiso calc R 1 . . H
H12B 0.9240 0.1915 0.1859 0.036 Uiso calc R 1 . . H
H12C 1.0069 0.2222 0.1375 0.036 Uiso calc R 1 . . H
C13 0.9938(3) 0.3139(2) 0.22409(16) 0.0313(9) Uani d . 1 . . C
H13A 0.9925 0.2791 0.2539 0.038 Uiso calc R 1 . . H
H13B 0.9761 0.3573 0.2415 0.038 Uiso calc R 1 . . H
H13C 1.0704 0.3155 0.2064 0.038 Uiso calc R 1 . . H
C14 0.2877(3) 0.26932(18) 0.04773(15) 0.0230(7) Uani d . 1 . . C
C15 0.2405(3) 0.3040(2) 0.10310(17) 0.0321(9) Uani d . 1 . . C
H15A 0.3035 0.3276 0.1226 0.039 Uiso calc R 1 . . H
H15B 0.2082 0.2702 0.1290 0.039 Uiso calc R 1 . . H
H15C 0.1803 0.3361 0.0925 0.039 Uiso calc R 1 . . H
C16 0.3316(4) 0.3269(2) 0.00655(17) 0.0343(9) Uani d . 1 . . C
H16A 0.3680 0.3072 -0.0275 0.041 Uiso calc R 1 . . H
H16B 0.3879 0.3547 0.0270 0.041 Uiso calc R 1 . . H
H16C 0.2661 0.3547 -0.0054 0.041 Uiso calc R 1 . . H
C17 0.1861(3) 0.2310(2) 0.01902(18) 0.0352(9) Uani d . 1 . . C
H17A 0.1550 0.1981 0.0462 0.042 Uiso calc R 1 . . H
H17B 0.2140 0.2079 -0.0155 0.042 Uiso calc R 1 . . H
H17C 0.1255 0.2628 0.0083 0.042 Uiso calc R 1 . . H
C18 0.4733(3) 0.02277(18) 0.04472(16) 0.0259(8) Uani d . 1 . . C
C19 0.3741(5) 0.0069(2) 0.0019(2) 0.0499(12) Uani d . 1 . . C
H19A 0.3827 0.0346 -0.0326 0.060 Uiso calc R 1 . . H
H19B 0.2998 0.0166 0.0203 0.060 Uiso calc R 1 . . H
H19C 0.3772 -0.0405 -0.0088 0.060 Uiso calc R 1 . . H
C20 0.4594(5) -0.0259(2) 0.0959(2) 0.0510(13) Uani d . 1 . . C
H20A 0.3855 -0.0176 0.1150 0.061 Uiso calc R 1 . . H
H20B 0.5225 -0.0190 0.1233 0.061 Uiso calc R 1 . . H
H20C 0.4613 -0.0721 0.0817 0.061 Uiso calc R 1 . . H
C21 0.5861(5) 0.0077(3) 0.0133(3) 0.0727(19) Uani d . 1 . . C
H21A 0.6509 0.0130 0.0400 0.087 Uiso calc R 1 . . H
H21B 0.5952 0.0388 -0.0190 0.087 Uiso calc R 1 . . H
H21C 0.5844 -0.0383 -0.0013 0.087 Uiso calc R 1 . . H
C22 0.4532(3) 0.3914(2) 0.26769(17) 0.0404(10) Uani d D 1 . . C
H22A 0.4809 0.3756 0.3057 0.048 Uiso calc R 1 . . H
H22B 0.4910 0.4348 0.2594 0.048 Uiso calc R 1 . . H
C23 0.3274(5) 0.4010(3) 0.2700(3) 0.081(2) Uani d D 1 . . C
H23C 0.3091 0.4371 0.2970 0.097 Uiso calc R 1 . . H
H23B 0.2904 0.3595 0.2828 0.097 Uiso calc R 1 . . H
H23A 0.2988 0.4129 0.2315 0.097 Uiso calc R 1 . . H
C24 0.5632(3) 0.58389(16) 0.10959(14) 0.0174(7) Uani d . 1 . . C
H24 0.6260 0.5539 0.1046 0.021 Uiso calc R 1 . . H
C25 0.4902(3) 0.59788(17) 0.05951(14) 0.0199(7) Uani d . 1 . . C
C26 0.3982(3) 0.64644(16) 0.06085(13) 0.0204(7) Uani d . 1 . . C
C27 0.3371(3) 0.66161(19) 0.00931(15) 0.0249(7) Uani d . 1 . . C
C28 0.3660(3) 0.6220(2) -0.03942(14) 0.0313(8) Uani d . 1 . . C
H28 0.3243 0.6300 -0.0740 0.038 Uiso calc R 1 . . H
C29 0.4534(3) 0.5708(2) -0.04069(15) 0.0312(9) Uani d . 1 A . C
C30 0.5158(3) 0.56023(19) 0.00896(14) 0.0255(8) Uani d . 1 . . C
H30 0.5758 0.5279 0.0095 0.031 Uiso calc R 1 . . H
C31 0.5554(3) 0.6000(2) 0.26340(15) 0.0286(8) Uani d . 1 . . C
H31A 0.5767 0.5664 0.2929 0.034 Uiso calc R 1 . . H
H31B 0.5746 0.6449 0.2786 0.034 Uiso calc R 1 . . H
C32 0.6248(3) 0.58696(16) 0.20805(13) 0.0213(7) Uani d . 1 . . C
H32 0.6380 0.5377 0.2041 0.026 Uiso calc R 1 . . H
C33 0.7458(3) 0.6236(2) 0.20895(15) 0.0273(8) Uani d . 1 . . C
C34 0.8159(3) 0.6031(2) 0.15546(18) 0.0377(10) Uani d . 1 . . C
H34A 0.7744 0.6166 0.1206 0.045 Uiso calc R 1 . . H
H34B 0.8267 0.5545 0.1553 0.045 Uiso calc R 1 . . H
H34C 0.8914 0.6252 0.1564 0.045 Uiso calc R 1 . . H
C35 0.8091(4) 0.5974(2) 0.26288(19) 0.0430(11) Uani d . 1 . . C
H35A 0.8139 0.5485 0.2612 0.052 Uiso calc R 1 . . H
H35B 0.7666 0.6107 0.2975 0.052 Uiso calc R 1 . . H
H35C 0.8871 0.6163 0.2642 0.052 Uiso calc R 1 . . H
C36 0.7346(3) 0.7044(2) 0.21016(18) 0.0348(9) Uani d . 1 . . C
H36A 0.6926 0.7182 0.2448 0.042 Uiso calc R 1 . . H
H36B 0.6926 0.7196 0.1759 0.042 Uiso calc R 1 . . H
H36C 0.8117 0.7244 0.2105 0.042 Uiso calc R 1 . . H
C37 0.2439(3) 0.72007(19) 0.00759(18) 0.0321(9) Uani d . 1 . . C
C38 0.3019(4) 0.7910(2) 0.0221(2) 0.0429(11) Uani d . 1 . . C
H38A 0.3618 0.8009 -0.0064 0.051 Uiso calc R 1 . . H
H38B 0.3364 0.7894 0.0606 0.051 Uiso calc R 1 . . H
H38C 0.2428 0.8260 0.0210 0.051 Uiso calc R 1 . . H
C39 0.1456(3) 0.7056(2) 0.05013(18) 0.0352(9) Uani d . 1 . . C
H39A 0.1773 0.7011 0.0891 0.042 Uiso calc R 1 . . H
H39B 0.1068 0.6640 0.0391 0.042 Uiso calc R 1 . . H
H39C 0.0902 0.7426 0.0493 0.042 Uiso calc R 1 . . H
C40 0.1898(4) 0.7265(3) -0.0531(2) 0.0493(12) Uani d . 1 . . C
H40A 0.1550 0.6837 -0.0642 0.059 Uiso calc R 1 . . H
H40B 0.2498 0.7386 -0.0810 0.059 Uiso calc R 1 . . H
H40C 0.1303 0.7613 -0.0526 0.059 Uiso calc R 1 . . H
C41 0.4772(4) 0.5278(3) -0.09598(17) 0.0468(10) Uani d DU 1 . . C
C42A 0.5674(14) 0.4706(8) -0.0886(6) 0.050(3) Uani d PDU 0.61(4) A 1 C
H42A 0.5415 0.4399 -0.0584 0.060 Uiso calc PR 0.61(4) A 1 H
H42B 0.6421 0.4899 -0.0778 0.060 Uiso calc PR 0.61(4) A 1 H
H42C 0.5753 0.4462 -0.1250 0.060 Uiso calc PR 0.61(4) A 1 H
C42B 0.519(3) 0.4590(7) -0.0855(9) 0.056(4) Uani d PDU 0.39(4) A 2 C
H42D 0.4634 0.4351 -0.0612 0.067 Uiso calc PR 0.39(4) A 2 H
H42E 0.5938 0.4607 -0.0660 0.067 Uiso calc PR 0.39(4) A 2 H
H42F 0.5272 0.4355 -0.1224 0.067 Uiso calc PR 0.39(4) A 2 H
C43A 0.5024(7) 0.5730(4) -0.1465(3) 0.0498(19) Uani d PDU 0.644(10) A 1 C
H43A 0.5703 0.6005 -0.1379 0.060 Uiso calc PR 0.644(10) A 1 H
H43B 0.4359 0.6022 -0.1535 0.060 Uiso calc PR 0.644(10) A 1 H
H43C 0.5174 0.5458 -0.1808 0.060 Uiso calc PR 0.644(10) A 1 H
C43B 0.6006(12) 0.5686(6) -0.1175(5) 0.049(3) Uani d PDU 0.356(10) A 2 C
H43D 0.6597 0.5642 -0.0875 0.059 Uiso calc PR 0.356(10) A 2 H
H43E 0.5835 0.6161 -0.1237 0.059 Uiso calc PR 0.356(10) A 2 H
H43F 0.6288 0.5488 -0.1534 0.059 Uiso calc PR 0.356(10) A 2 H
C44A 0.3613(6) 0.4838(3) -0.1118(3) 0.0400(16) Uani d PDU 0.670(9) A 1 C
H44A 0.2959 0.5141 -0.1179 0.048 Uiso calc PR 0.670(9) A 1 H
H44B 0.3438 0.4533 -0.0799 0.048 Uiso calc PR 0.670(9) A 1 H
H44C 0.3752 0.4579 -0.1469 0.048 Uiso calc PR 0.670(9) A 1 H
C44B 0.4034(14) 0.5527(8) -0.1465(5) 0.056(3) Uani d PDU 0.330(9) A 2 C
H44D 0.4227 0.5994 -0.1549 0.067 Uiso calc PR 0.330(9) A 2 H
H44E 0.3216 0.5494 -0.1363 0.067 Uiso calc PR 0.330(9) A 2 H
H44F 0.4187 0.5251 -0.1806 0.067 Uiso calc PR 0.330(9) A 2 H
C45 0.2230(3) 0.52708(19) 0.12490(18) 0.0332(9) Uani d . 1 . . C
H45B 0.2434 0.4906 0.0979 0.040 Uiso calc R 1 . . H
H45A 0.1969 0.5658 0.1017 0.040 Uiso calc R 1 . . H
C46 0.1264(4) 0.5044(3) 0.1625(3) 0.0738(18) Uani d . 1 . . C
H46A 0.1109 0.5385 0.1919 0.089 Uiso calc R 1 . . H
H46B 0.1476 0.4623 0.1814 0.089 Uiso calc R 1 . . H
H46C 0.0571 0.4975 0.1391 0.089 Uiso calc R 1 . . H
N1 0.6854(2) 0.28453(13) 0.16561(11) 0.0159(5) Uani d . 1 . . N
N2 0.5479(2) 0.60965(14) 0.16034(11) 0.0187(6) Uani d . 1 . . N
O1 0.6647(2) 0.40652(13) 0.07989(11) 0.0271(6) Uani d . 1 . . O
O2 0.48581(19) 0.44975(11) 0.14605(11) 0.0230(5) Uani d . 1 . . O
O3 0.4909(2) 0.31272(12) 0.10568(10) 0.0203(5) Uani d . 1 . . O
O4 0.69526(19) 0.41334(11) 0.19737(11) 0.0221(5) Uani d . 1 . . O
O5 0.4860(2) 0.34248(13) 0.22310(10) 0.0237(5) Uani d D 1 . . O
O6 0.4362(2) 0.73293(13) 0.21548(11) 0.0303(6) Uani d . 1 . . O
O7 0.2331(2) 0.65882(14) 0.21032(11) 0.0308(6) Uani d . 1 . . O
O8 0.3693(2) 0.67940(11) 0.11007(10) 0.0244(5) Uani d . 1 . . O
O9 0.4348(2) 0.59612(13) 0.25234(10) 0.0283(6) Uani d . 1 . . O
O10 0.3246(2) 0.54603(12) 0.15710(10) 0.0238(5) Uani d . 1 . . O
Mo1 0.58797(2) 0.383517(13) 0.139510(11) 0.01615(6) Uani d . 1 . . Mo
Mo2 0.37671(2) 0.654983(15) 0.191631(12) 0.02186(7) Uani d . 1 . . Mo

loop_
_atom_site_aniso_label
_atom_site_aniso_U_11
_atom_site_aniso_U_22
_atom_site_aniso_U_33
_atom_site_aniso_U_12
_atom_site_aniso_U_13
_atom_site_aniso_U_23
C1 0.0137(14) 0.0197(15) 0.0170(15) 0.0042(12) 0.0019(11) 0.0022(12)
C2 0.0160(16) 0.0185(15) 0.0147(14) -0.0029(12) 0.0010(12) 0.0014(12)
C3 0.0147(15) 0.0207(16) 0.0148(15) -0.0004(12) 0.0043(12) -0.0015(13)
C4 0.0158(16) 0.0234(16) 0.0140(14) -0.0012(13) 0.0029(12) -0.0015(12)
C5 0.0198(16) 0.0240(16) 0.0164(14) -0.0069(14) 0.0030(12) -0.0026(13)
C6 0.0260(18) 0.0194(17) 0.0156(15) -0.0013(13) 0.0077(13) -0.0014(13)
C7 0.0236(17) 0.0182(16) 0.0187(15) 0.0001(13) 0.0029(12) 0.0031(13)
C8 0.0177(16) 0.0276(19) 0.0176(16) -0.0004(13) -0.0038(13) -0.0022(13)
C9 0.0164(16) 0.0219(16) 0.0174(16) -0.0026(13) -0.0044(12) 0.0017(13)
C10 0.0134(15) 0.0259(16) 0.0221(16) 0.0010(13) -0.0022(13) 0.0006(13)
C11 0.0156(15) 0.045(2) 0.037(2) 0.0000(17) 0.0057(15) 0.0148(18)
C12 0.0169(17) 0.036(2) 0.038(2) 0.0019(15) 0.0042(15) -0.0067(16)
C13 0.0166(17) 0.048(2) 0.0294(19) 0.0047(16) -0.0062(15) -0.0058(18)
C14 0.0173(16) 0.0298(19) 0.0220(17) 0.0025(14) -0.0042(13) -0.0046(15)
C15 0.0158(17) 0.050(2) 0.031(2) 0.0058(16) 0.0002(15) -0.0130(18)
C16 0.033(2) 0.039(2) 0.031(2) 0.0072(17) -0.0080(16) 0.0052(17)
C17 0.0249(19) 0.043(2) 0.038(2) -0.0007(17) -0.0138(17) -0.0075(19)
C18 0.033(2) 0.0191(17) 0.0259(18) -0.0033(15) -0.0005(15) -0.0050(14)
C19 0.076(3) 0.028(2) 0.045(3) -0.004(2) -0.023(3) -0.0078(19)
C20 0.090(4) 0.028(2) 0.035(2) -0.005(2) -0.009(2) -0.0017(19)
C21 0.059(3) 0.049(3) 0.110(5) -0.014(3) 0.038(4) -0.046(3)
C22 0.043(2) 0.050(3) 0.0278(19) -0.001(2) 0.0065(17) -0.011(2)
C23 0.060(4) 0.075(4) 0.106(5) 0.006(3) 0.036(4) -0.015(4)
C24 0.0135(16) 0.0185(15) 0.0203(16) -0.0039(12) 0.0009(12) 0.0011(13)
C25 0.0224(17) 0.0227(18) 0.0148(15) 0.0013(13) 0.0009(13) 0.0005(13)
C26 0.0244(17) 0.0178(15) 0.0191(15) -0.0027(14) -0.0020(13) 0.0019(13)
C27 0.0249(17) 0.0271(18) 0.0228(17) 0.0037(15) -0.0034(13) 0.0059(15)
C28 0.0340(19) 0.043(2) 0.0165(15) 0.0022(19) -0.0073(14) 0.0086(16)
C29 0.0246(18) 0.052(2) 0.0171(17) 0.0058(17) 0.0035(14) 0.0008(17)
C30 0.0233(18) 0.036(2) 0.0176(16) 0.0063(15) 0.0037(14) 0.0007(15)
C31 0.031(2) 0.035(2) 0.0195(17) -0.0032(15) -0.0068(14) -0.0005(15)
C32 0.0220(16) 0.0207(15) 0.0212(16) 0.0009(14) -0.0066(13) 0.0013(13)
C33 0.0211(16) 0.0317(19) 0.0291(18) -0.0013(15) -0.0066(14) -0.0039(16)
C34 0.0183(17) 0.052(3) 0.043(2) -0.0039(17) -0.0021(16) -0.0029(19)
C35 0.036(2) 0.050(3) 0.043(2) -0.0042(19) -0.0209(19) 0.006(2)
C36 0.030(2) 0.039(2) 0.035(2) -0.0126(18) -0.0069(17) 0.0003(18)
C37 0.033(2) 0.0254(19) 0.037(2) 0.0060(16) -0.0101(17) 0.0049(17)
C38 0.039(2) 0.024(2) 0.065(3) 0.0026(18) -0.011(2) 0.009(2)
C39 0.028(2) 0.032(2) 0.045(2) 0.0127(17) -0.0076(18) -0.0040(18)
C40 0.051(3) 0.054(3) 0.043(3) 0.019(2) -0.015(2) 0.013(2)
C41 0.055(3) 0.068(3) 0.0171(18) 0.018(2) 0.0019(18) -0.0064(19)
C42A 0.053(5) 0.072(6) 0.026(4) 0.019(5) 0.000(5) -0.016(4)
C42B 0.103(12) 0.040(5) 0.025(6) -0.009(6) 0.005(9) -0.011(5)
C43A 0.060(5) 0.065(4) 0.025(3) -0.007(3) 0.010(3) -0.001(3)
C43B 0.072(6) 0.048(6) 0.027(6) 0.005(6) 0.003(5) -0.004(5)
C44A 0.049(3) 0.045(4) 0.026(3) 0.005(3) 0.002(3) -0.006(3)
C44B 0.068(6) 0.083(8) 0.016(5) 0.008(6) -0.002(5) -0.011(5)
C45 0.0267(19) 0.0240(18) 0.049(2) -0.0027(15) -0.0157(17) -0.0056(17)
C46 0.035(3) 0.087(4) 0.099(5) -0.022(3) 0.014(3) -0.029(4)
N1 0.0122(12) 0.0208(14) 0.0148(12) -0.0018(11) -0.0007(10) 0.0009(11)
N2 0.0192(13) 0.0183(13) 0.0187(13) -0.0040(11) -0.0048(10) 0.0029(12)
O1 0.0241(12) 0.0324(14) 0.0247(13) 0.0026(10) 0.0015(10) 0.0061(11)
O2 0.0189(11) 0.0186(11) 0.0316(13) 0.0025(9) -0.0012(11) 0.0001(10)
O3 0.0177(11) 0.0181(11) 0.0251(12) 0.0008(9) -0.0034(10) -0.0028(10)
O4 0.0198(11) 0.0196(11) 0.0270(13) -0.0002(9) -0.0062(10) 0.0004(10)
O5 0.0234(12) 0.0276(13) 0.0201(11) 0.0015(11) 0.0033(9) -0.0049(11)
O6 0.0321(14) 0.0303(14) 0.0286(13) -0.0010(11) 0.0015(11) -0.0097(11)
O7 0.0241(12) 0.0321(14) 0.0361(14) 0.0023(11) 0.0025(10) -0.0113(12)
O8 0.0250(12) 0.0219(11) 0.0264(12) 0.0069(10) -0.0057(10) -0.0033(10)
O9 0.0262(14) 0.0381(15) 0.0207(12) -0.0040(11) 0.0018(10) -0.0024(11)
O10 0.0194(11) 0.0217(12) 0.0302(13) -0.0001(10) -0.0010(10) -0.0046(10)
Mo1 0.01465(12) 0.01470(12) 0.01910(12) 0.00059(10) -0.00059(11) 0.00020(11)
Mo2 0.02117(14) 0.02251(14) 0.02191(14) 0.00109(12) 0.00035(12) -0.00763(12)

loop_
_atom_type_symbol
_atom_type_description
_atom_type_scat_dispersion_real
_atom_type_scat_dispersion_imag
_atom_type_scat_source
C C 0.0033 0.0016 'International Tables Vol C Tables 4.2.6.8 and 6.1.1.4'
H H 0.0000 0.0000 'International Tables Vol C Tables 4.2.6.8 and 6.1.1.4'
N N 0.0061 0.0033 'International Tables Vol C Tables 4.2.6.8 and 6.1.1.4'
O O 0.0106 0.0060 'International Tables Vol C Tables 4.2.6.8 and 6.1.1.4'
Mo Mo -1.6832 0.6857 'International Tables Vol C Tables 4.2.6.8 and 6.1.1.4'

loop_
_geom_angle_atom_site_label_1
_geom_angle_atom_site_label_2
_geom_angle_atom_site_label_3
_geom_angle
_geom_angle_publ_flag
N1 C1 C2 125.8(3) ?
N1 C1 H1 117.1 ?
C2 C1 H1 117.1 ?
C3 C2 C1 119.5(3) ?
C3 C2 C7 121.1(3) ?
C1 C2 C7 119.3(3) ?
O3 C3 C4 119.4(3) ?
O3 C3 C2 122.3(3) ?
C4 C3 C2 118.3(3) ?
C3 C4 C5 118.0(3) ?
C3 C4 C14 118.0(3) ?
C5 C4 C14 124.0(3) ?
C6 C5 C4 125.0(3) ?
C6 C5 H5 117.5 ?
C4 C5 H5 117.5 ?
C7 C6 C5 115.3(3) ?
C7 C6 C18 120.9(3) ?
C5 C6 C18 123.8(3) ?
C6 C7 C2 121.8(3) ?
C6 C7 H7 119.1 ?
C2 C7 H7 119.1 ?
O4 C8 C9 111.7(3) ?
O4 C8 H8A 109.3 ?
C9 C8 H8A 109.3 ?
O4 C8 H8B 109.3 ?
C9 C8 H8B 109.3 ?
H8A C8 H8B 107.9 ?
N1 C9 C10 113.1(2) ?
N1 C9 C8 105.4(2) ?
C10 C9 C8 114.0(3) ?
N1 C9 H9 108.0 ?
C10 C9 H9 108.0 ?
C8 C9 H9 108.0 ?
C13 C10 C11 108.9(3) ?
C13 C10 C9 108.4(3) ?
C11 C10 C9 111.1(3) ?
C13 C10 C12 108.0(3) ?
C11 C10 C12 111.8(3) ?
C9 C10 C12 108.6(3) ?
C10 C11 H11A 109.5 ?
C10 C11 H11B 109.5 ?
H11A C11 H11B 109.5 ?
C10 C11 H11C 109.5 ?
H11A C11 H11C 109.5 ?
H11B C11 H11C 109.5 ?
C10 C12 H12A 109.5 ?
C10 C12 H12B 109.5 ?
H12A C12 H12B 109.5 ?
C10 C12 H12C 109.5 ?
H12A C12 H12C 109.5 ?
H12B C12 H12C 109.5 ?
C10 C13 H13A 109.5 ?
C10 C13 H13B 109.5 ?
H13A C13 H13B 109.5 ?
C10 C13 H13C 109.5 ?
H13A C13 H13C 109.5 ?
H13B C13 H13C 109.5 ?
C17 C14 C15 107.9(3) ?
C17 C14 C4 109.9(3) ?
C15 C14 C4 110.1(3) ?
C17 C14 C16 110.1(3) ?
C15 C14 C16 106.7(3) ?
C4 C14 C16 112.0(3) ?
C14 C15 H15A 109.5 ?
C14 C15 H15B 109.5 ?
H15A C15 H15B 109.5 ?
C14 C15 H15C 109.5 ?
H15A C15 H15C 109.5 ?
H15B C15 H15C 109.5 ?
C14 C16 H16A 109.5 ?
C14 C16 H16B 109.5 ?
H16A C16 H16B 109.5 ?
C14 C16 H16C 109.5 ?
H16A C16 H16C 109.5 ?
H16B C16 H16C 109.5 ?
C14 C17 H17A 109.5 ?
C14 C17 H17B 109.5 ?
H17A C17 H17B 109.5 ?
C14 C17 H17C 109.5 ?
H17A C17 H17C 109.5 ?
H17B C17 H17C 109.5 ?
C21 C18 C20 109.4(4) ?
C21 C18 C19 106.8(4) ?
C20 C18 C19 106.6(3) ?
C21 C18 C6 108.9(3) ?
C20 C18 C6 112.5(3) ?
C19 C18 C6 112.4(3) ?
C18 C19 H19A 109.5 ?
C18 C19 H19B 109.5 ?
H19A C19 H19B 109.5 ?
C18 C19 H19C 109.5 ?
H19A C19 H19C 109.5 ?
H19B C19 H19C 109.5 ?
C18 C20 H20A 109.5 ?
C18 C20 H20B 109.5 ?
H20A C20 H20B 109.5 ?
C18 C20 H20C 109.5 ?
H20A C20 H20C 109.5 ?
H20B C20 H20C 109.5 ?
C18 C21 H21A 109.5 ?
C18 C21 H21B 109.5 ?
H21A C21 H21B 109.5 ?
C18 C21 H21C 109.5 ?
H21A C21 H21C 109.5 ?
H21B C21 H21C 109.5 ?
C23 C22 O5 111.5(4) ?
C23 C22 H22A 109.3 ?
O5 C22 H22A 109.3 ?
C23 C22 H22B 109.3 ?
O5 C22 H22B 109.3 ?
H22A C22 H22B 108.0 ?
C22 C23 H23C 109.5 ?
C22 C23 H23B 109.5 ?
H23C C23 H23B 109.5 ?
C22 C23 H23A 109.5 ?
H23C C23 H23A 109.5 ?
H23B C23 H23A 109.5 ?
N2 C24 C25 124.4(3) ?
N2 C24 H24 117.8 ?
C25 C24 H24 117.8 ?
C30 C25 C26 121.8(3) ?
C30 C25 C24 115.6(3) ?
C26 C25 C24 122.6(3) ?
O8 C26 C27 118.7(3) ?
O8 C26 C25 121.7(3) ?
C27 C26 C25 119.6(3) ?
C28 C27 C26 115.7(3) ?
C28 C27 C37 123.3(3) ?
C26 C27 C37 121.0(3) ?
C27 C28 C29 125.3(3) ?
C27 C28 H28 117.3 ?
C29 C28 H28 117.3 ?
C30 C29 C28 117.5(3) ?
C30 C29 C41 120.6(4) ?
C28 C29 C41 122.0(3) ?
C29 C30 C25 119.9(3) ?
C29 C30 H30 120.0 ?
C25 C30 H30 120.0 ?
O9 C31 C32 110.8(3) ?
O9 C31 H31A 109.5 ?
C32 C31 H31A 109.5 ?
O9 C31 H31B 109.5 ?
C32 C31 H31B 109.5 ?
H31A C31 H31B 108.1 ?
N2 C32 C31 104.8(3) ?
N2 C32 C33 113.5(3) ?
C31 C32 C33 112.0(3) ?
N2 C32 H32 108.8 ?
C31 C32 H32 108.8 ?
C33 C32 H32 108.8 ?
C34 C33 C35 108.2(3) ?
C34 C33 C32 109.5(3) ?
C35 C33 C32 106.0(3) ?
C34 C33 C36 108.8(3) ?
C35 C33 C36 111.3(3) ?
C32 C33 C36 113.0(3) ?
C33 C34 H34A 109.5 ?
C33 C34 H34B 109.5 ?
H34A C34 H34B 109.5 ?
C33 C34 H34C 109.5 ?
H34A C34 H34C 109.5 ?
H34B C34 H34C 109.5 ?
C33 C35 H35A 109.5 ?
C33 C35 H35B 109.5 ?
H35A C35 H35B 109.5 ?
C33 C35 H35C 109.5 ?
H35A C35 H35C 109.5 ?
H35B C35 H35C 109.5 ?
C33 C36 H36A 109.5 ?
C33 C36 H36B 109.5 ?
H36A C36 H36B 109.5 ?
C33 C36 H36C 109.5 ?
H36A C36 H36C 109.5 ?
H36B C36 H36C 109.5 ?
C39 C37 C40 107.5(3) ?
C39 C37 C27 110.5(3) ?
C40 C37 C27 111.0(3) ?
C39 C37 C38 110.0(3) ?
C40 C37 C38 106.7(3) ?
C27 C37 C38 111.1(3) ?
C37 C38 H38A 109.5 ?
C37 C38 H38B 109.5 ?
H38A C38 H38B 109.5 ?
C37 C38 H38C 109.5 ?
H38A C38 H38C 109.5 ?
H38B C38 H38C 109.5 ?
C37 C39 H39A 109.5 ?
C37 C39 H39B 109.5 ?
H39A C39 H39B 109.5 ?
C37 C39 H39C 109.5 ?
H39A C39 H39C 109.5 ?
H39B C39 H39C 109.5 ?
C37 C40 H40A 109.5 ?
C37 C40 H40B 109.5 ?
H40A C40 H40B 109.5 ?
C37 C40 H40C 109.5 ?
H40A C40 H40C 109.5 ?
H40B C40 H40C 109.5 ?
C42B C41 C43A 128.4(11) ?
C42B C41 C44B 127.5(12) ?
C43A C41 C44B 47.2(7) ?
C42B C41 C42A 23.1(9) ?
C43A C41 C42A 113.3(8) ?
C44B C41 C42A 134.1(8) ?
C42B C41 C29 115.6(9) ?
C43A C41 C29 110.0(5) ?
C44B C41 C29 110.5(6) ?
C42A C41 C29 115.4(6) ?
C42B C41 C44A 78.8(14) ?
C43A C41 C44A 107.8(5) ?
C44B C41 C44A 63.1(7) ?
C42A C41 C44A 100.4(8) ?
C29 C41 C44A 109.3(4) ?
C42B C41 C43B 102.5(15) ?
C43A C41 C43B 47.9(5) ?
C44B C41 C43B 95.1(8) ?
C42A C41 C43B 79.7(9) ?
C29 C41 C43B 97.2(5) ?
C44A C41 C43B 150.1(5) ?
C41 C42A H42A 109.5 ?
C41 C42A H42B 109.5 ?
H42A C42A H42B 109.5 ?
C41 C42A H42C 109.5 ?
H42A C42A H42C 109.5 ?
H42B C42A H42C 109.5 ?
C41 C42B H42D 109.5 ?
C41 C42B H42E 109.5 ?
H42D C42B H42E 109.5 ?
C41 C42B H42F 109.5 ?
H42D C42B H42F 109.5 ?
H42E C42B H42F 109.5 ?
C41 C43A H43A 109.5 ?
C41 C43A H43B 109.5 ?
H43A C43A H43B 109.5 ?
C41 C43A H43C 109.5 ?
H43A C43A H43C 109.5 ?
H43B C43A H43C 109.5 ?
C41 C43B H43D 109.5 ?
C41 C43B H43E 109.5 ?
H43D C43B H43E 109.5 ?
C41 C43B H43F 109.5 ?
H43D C43B H43F 109.5 ?
H43E C43B H43F 109.5 ?
C41 C44A H44A 109.5 ?
C41 C44A H44B 109.5 ?
H44A C44A H44B 109.5 ?
C41 C44A H44C 109.5 ?
H44A C44A H44C 109.5 ?
H44B C44A H44C 109.5 ?
C41 C44B H44D 109.5 ?
C41 C44B H44E 109.5 ?
H44D C44B H44E 109.5 ?
C41 C44B H44F 109.5 ?
H44D C44B H44F 109.5 ?
H44E C44B H44F 109.5 ?
O10 C45 C46 112.9(4) ?
O10 C45 H45B 109.0 ?
C46 C45 H45B 109.0 ?
O10 C45 H45A 109.0 ?
C46 C45 H45A 109.0 ?
H45B C45 H45A 107.8 ?
C45 C46 H46A 109.5 ?
C45 C46 H46B 109.5 ?
H46A C46 H46B 109.5 ?
C45 C46 H46C 109.5 ?
H46A C46 H46C 109.5 ?
H46B C46 H46C 109.5 ?
C1 N1 C9 117.7(3) ?
C1 N1 Mo1 130.1(2) ?
C9 N1 Mo1 111.81(19) ?
C24 N2 C32 118.1(3) ?
C24 N2 Mo2 124.1(2) ?
C32 N2 Mo2 113.7(2) ?
C3 O3 Mo1 144.7(2) ?
C8 O4 Mo1 121.49(19) ?
C22 O5 Mo1 117.7(2) ?
C26 O8 Mo2 132.9(2) ?
C31 O9 Mo2 115.8(2) ?
C45 O10 Mo2 128.1(2) ?
O1 Mo1 O2 102.43(12) yes
O1 Mo1 O4 98.34(11) yes
O2 Mo1 O4 98.05(10) yes
O1 Mo1 O3 99.67(11) yes
O2 Mo1 O3 100.83(10) yes
O4 Mo1 O3 150.35(10) yes
O1 Mo1 N1 100.63(11) yes
O2 Mo1 N1 156.87(10) yes
O4 Mo1 N1 76.77(9) yes
O3 Mo1 N1 76.89(9) yes
O1 Mo1 O5 175.56(10) yes
O2 Mo1 O5 81.87(10) yes
O4 Mo1 O5 82.02(9) yes
O3 Mo1 O5 78.28(9) yes
N1 Mo1 O5 75.11(9) yes
O7 Mo2 O6 104.82(12) yes
O7 Mo2 O9 100.27(12) yes
O6 Mo2 O9 99.67(11) yes
O7 Mo2 O8 100.95(11) yes
O6 Mo2 O8 95.68(11) yes
O9 Mo2 O8 149.58(10) yes
O7 Mo2 N2 158.67(11) yes
O6 Mo2 N2 96.18(11) yes
O9 Mo2 N2 72.13(10) yes
O8 Mo2 N2 80.26(10) yes
O7 Mo2 O10 83.16(10) yes
O6 Mo2 O10 171.93(10) yes
O9 Mo2 O10 77.37(9) yes
O8 Mo2 O10 83.80(9) yes
N2 Mo2 O10 75.78(9) yes

loop_
_geom_bond_atom_site_label_1
_geom_bond_atom_site_label_2
_geom_bond_distance
_geom_bond_publ_flag
C1 N1 1.355(4) yes
C1 C2 1.464(4) yes
C1 H1 0.9500 ?
C2 C3 1.445(4) yes
C2 C7 1.482(4) ?
C3 O3 1.402(4) ?
C3 C4 1.415(4) ?
C4 C5 1.471(4) ?
C4 C14 1.571(5) ?
C5 C6 1.444(5) ?
C5 H5 0.9500 ?
C6 C7 1.396(5) ?
C6 C18 1.611(5) ?
C7 H7 0.9500 ?
C8 O4 1.458(4) yes
C8 C9 1.590(5) yes
C8 H8A 0.9900 ?
C8 H8B 0.9900 ?
C9 N1 1.493(4) yes
C9 C10 1.573(4) yes
C9 H9 1.0000 ?
C10 C13 1.532(5) ?
C10 C11 1.568(5) ?
C10 C12 1.607(5) ?
C11 H11A 0.9800 ?
C11 H11B 0.9800 ?
C11 H11C 0.9800 ?
C12 H12A 0.9800 ?
C12 H12B 0.9800 ?
C12 H12C 0.9800 ?
C13 H13A 0.9800 ?
C13 H13B 0.9800 ?
C13 H13C 0.9800 ?
C14 C17 1.555(5) ?
C14 C15 1.560(5) ?
C14 C16 1.581(5) ?
C15 H15A 0.9800 ?
C15 H15B 0.9800 ?
C15 H15C 0.9800 ?
C16 H16A 0.9800 ?
C16 H16B 0.9800 ?
C16 H16C 0.9800 ?
C17 H17A 0.9800 ?
C17 H17B 0.9800 ?
C17 H17C 0.9800 ?
C18 C21 1.527(6) ?
C18 C20 1.544(6) ?
C18 C19 1.553(6) ?
C19 H19A 0.9800 ?
C19 H19B 0.9800 ?
C19 H19C 0.9800 ?
C20 H20A 0.9800 ?
C20 H20B 0.9800 ?
C20 H20C 0.9800 ?
C21 H21A 0.9800 ?
C21 H21B 0.9800 ?
C21 H21C 0.9800 ?
C22 C23 1.473(6) ?
C22 O5 1.474(4) ?
C22 H22A 0.9900 ?
C22 H22B 0.9900 ?
C23 H23C 0.9800 ?
C23 H23B 0.9800 ?
C23 H23A 0.9800 ?
C24 N2 1.298(4) yes
C24 C25 1.465(5) yes
C24 H24 0.9500 ?
C25 C30 1.425(5) ?
C25 C26 1.443(5) yes
C26 O8 1.361(4) ?
C26 C27 1.423(4) ?
C27 C28 1.420(5) ?
C27 C37 1.592(5) ?
C28 C29 1.441(5) ?
C28 H28 0.9500 ?
C29 C30 1.377(5) ?
C29 C41 1.569(6) ?
C30 H30 0.9500 ?
C31 O9 1.424(4) yes
C31 C32 1.538(5) yes
C31 H31A 0.9900 ?
C31 H31B 0.9900 ?
C32 N2 1.493(4) yes
C32 C33 1.582(5) yes
C32 H32 1.0000 ?
C33 C34 1.540(5) ?
C33 C35 1.544(5) ?
C33 C36 1.621(6) ?
C34 H34A 0.9800 ?
C34 H34B 0.9800 ?
C34 H34C 0.9800 ?
C35 H35A 0.9800 ?
C35 H35B 0.9800 ?
C35 H35C 0.9800 ?
C36 H36A 0.9800 ?
C36 H36B 0.9800 ?
C36 H36C 0.9800 ?
C37 C39 1.536(6) ?
C37 C40 1.548(6) ?
C37 C38 1.605(6) ?
C38 H38A 0.9800 ?
C38 H38B 0.9800 ?
C38 H38C 0.9800 ?
C39 H39A 0.9800 ?
C39 H39B 0.9800 ?
C39 H39C 0.9800 ?
C40 H40A 0.9800 ?
C40 H40B 0.9800 ?
C40 H40C 0.9800 ?
C41 C42B 1.480(14) ?
C41 C43A 1.509(8) ?
C41 C44B 1.535(12) ?
C41 C42A 1.559(9) ?
C41 C44A 1.648(8) ?
C41 C43B 1.720(13) ?
C42A H42A 0.9800 ?
C42A H42B 0.9800 ?
C42A H42C 0.9800 ?
C42B H42D 0.9800 ?
C42B H42E 0.9800 ?
C42B H42F 0.9800 ?
C43A H43A 0.9800 ?
C43A H43B 0.9800 ?
C43A H43C 0.9800 ?
C43B H43D 0.9800 ?
C43B H43E 0.9800 ?
C43B H43F 0.9800 ?
C44A H44A 0.9800 ?
C44A H44B 0.9800 ?
C44A H44C 0.9800 ?
C44B H44D 0.9800 ?
C44B H44E 0.9800 ?
C44B H44F 0.9800 ?
C45 O10 1.445(4) ?
C45 C46 1.492(7) ?
C45 H45B 0.9900 ?
C45 H45A 0.9900 ?
C46 H46A 0.9800 ?
C46 H46B 0.9800 ?
C46 H46C 0.9800 ?
N1 Mo1 2.358(3) yes
N2 Mo2 2.300(3) yes
O1 Mo1 1.709(2) yes
O2 Mo1 1.783(2) yes
O3 Mo1 1.971(2) yes
O4 Mo1 1.925(2) yes
O5 Mo1 2.416(2) yes
O6 Mo2 1.792(3) yes
O7 Mo2 1.723(2) yes
O8 Mo2 1.957(2) yes
O9 Mo2 1.956(3) yes
O10 Mo2 2.398(2) yes

loop_
_geom_torsion_atom_site_label_1
_geom_torsion_atom_site_label_2
_geom_torsion_atom_site_label_3
_geom_torsion_atom_site_label_4
_geom_torsion
N1 C1 C2 C3 -10.3(5)
N1 C1 C2 C7 171.2(3)
C1 C2 C3 O3 6.1(4)
C7 C2 C3 O3 -175.5(3)
C1 C2 C3 C4 -173.2(3)
C7 C2 C3 C4 5.2(4)
O3 C3 C4 C5 173.7(3)
C2 C3 C4 C5 -7.0(4)
O3 C3 C4 C14 -6.2(4)
C2 C3 C4 C14 173.1(3)
C3 C4 C5 C6 2.8(5)
C14 C4 C5 C6 -177.3(3)
C4 C5 C6 C7 3.5(5)
C4 C5 C6 C18 -177.4(3)
C5 C6 C7 C2 -5.4(4)
C18 C6 C7 C2 175.4(3)
C3 C2 C7 C6 1.4(5)
C1 C2 C7 C6 179.8(3)
O4 C8 C9 N1 -37.3(3)
O4 C8 C9 C10 87.3(3)
N1 C9 C10 C13 178.3(3)
C8 C9 C10 C13 57.9(3)
N1 C9 C10 C11 58.7(4)
C8 C9 C10 C11 -61.7(3)
N1 C9 C10 C12 -64.6(3)
C8 C9 C10 C12 175.0(3)
C3 C4 C14 C17 -174.4(3)
C5 C4 C14 C17 5.7(4)
C3 C4 C14 C15 -55.7(4)
C5 C4 C14 C15 124.4(3)
C3 C4 C14 C16 62.9(4)
C5 C4 C14 C16 -117.0(3)
C7 C6 C18 C21 -58.1(5)
C5 C6 C18 C21 122.8(4)
C7 C6 C18 C20 63.4(5)
C5 C6 C18 C20 -115.7(4)
C7 C6 C18 C19 -176.3(3)
C5 C6 C18 C19 4.6(5)
N2 C24 C25 C30 -174.9(3)
N2 C24 C25 C26 5.0(5)
C30 C25 C26 O8 175.9(3)
C24 C25 C26 O8 -4.0(5)
C30 C25 C26 C27 -5.4(5)
C24 C25 C26 C27 174.7(3)
O8 C26 C27 C28 -175.7(3)
C25 C26 C27 C28 5.6(5)
O8 C26 C27 C37 5.0(5)
C25 C26 C27 C37 -173.7(3)
C26 C27 C28 C29 -2.4(6)
C37 C27 C28 C29 176.9(4)
C27 C28 C29 C30 -1.5(6)
C27 C28 C29 C41 178.1(4)
C28 C29 C30 C25 2.0(6)
C41 C29 C30 C25 -177.6(4)
C26 C25 C30 C29 1.4(5)
C24 C25 C30 C29 -178.7(3)
O9 C31 C32 N2 28.4(4)
O9 C31 C32 C33 151.9(3)
N2 C32 C33 C34 -67.2(4)
C31 C32 C33 C34 174.3(3)
N2 C32 C33 C35 176.3(3)
C31 C32 C33 C35 57.9(4)
N2 C32 C33 C36 54.2(4)
C31 C32 C33 C36 -64.2(4)
C28 C27 C37 C39 120.0(4)
C26 C27 C37 C39 -60.8(4)
C28 C27 C37 C40 0.8(5)
C26 C27 C37 C40 -180.0(4)
C28 C27 C37 C38 -117.7(4)
C26 C27 C37 C38 61.5(5)
C30 C29 C41 C42B 30.1(17)
C28 C29 C41 C42B -149.5(16)
C30 C29 C41 C43A -125.2(5)
C28 C29 C41 C43A 55.2(6)
C30 C29 C41 C44B -175.7(8)
C28 C29 C41 C44B 4.7(9)
C30 C29 C41 C42A 4.5(11)
C28 C29 C41 C42A -175.1(9)
C30 C29 C41 C44A 116.7(5)
C28 C29 C41 C44A -62.9(5)
C30 C29 C41 C43B -77.5(6)
C28 C29 C41 C43B 102.9(6)
C2 C1 N1 C9 178.0(3)
C2 C1 N1 Mo1 6.2(5)
C10 C9 N1 C1 84.7(3)
C8 C9 N1 C1 -150.1(3)
C10 C9 N1 Mo1 -102.1(2)
C8 C9 N1 Mo1 23.1(3)
C25 C24 N2 C32 175.9(3)
C25 C24 N2 Mo2 20.2(4)
C31 C32 N2 C24 -155.5(3)
C33 C32 N2 C24 82.0(4)
C31 C32 N2 Mo2 2.6(3)
C33 C32 N2 Mo2 -119.9(2)
C4 C3 O3 Mo1 -176.8(2)
C2 C3 O3 Mo1 3.9(5)
C9 C8 O4 Mo1 38.7(3)
C23 C22 O5 Mo1 111.3(4)
C27 C26 O8 Mo2 150.9(3)
C25 C26 O8 Mo2 -30.4(5)
C32 C31 O9 Mo2 -55.7(3)
C46 C45 O10 Mo2 -92.4(4)
C8 O4 Mo1 O1 -117.8(2)
C8 O4 Mo1 O2 138.3(2)
C8 O4 Mo1 O3 9.1(4)
C8 O4 Mo1 N1 -18.7(2)
C8 O4 Mo1 O5 57.8(2)
C3 O3 Mo1 O1 92.4(4)
C3 O3 Mo1 O2 -162.8(3)
C3 O3 Mo1 O4 -34.2(5)
C3 O3 Mo1 N1 -6.3(3)
C3 O3 Mo1 O5 -83.6(4)
C1 N1 Mo1 O1 -96.7(3)
C9 N1 Mo1 O1 91.2(2)
C1 N1 Mo1 O2 87.8(4)
C9 N1 Mo1 O2 -84.4(3)
C1 N1 Mo1 O4 167.1(3)
C9 N1 Mo1 O4 -4.98(19)
C1 N1 Mo1 O3 0.9(3)
C9 N1 Mo1 O3 -171.3(2)
C1 N1 Mo1 O5 82.0(3)
C9 N1 Mo1 O5 -90.1(2)
C22 O5 Mo1 O1 153.0(13)
C22 O5 Mo1 O2 -41.3(2)
C22 O5 Mo1 O4 58.0(2)
C22 O5 Mo1 O3 -144.2(2)
C22 O5 Mo1 N1 136.4(2)
C31 O9 Mo2 O7 -158.5(2)
C31 O9 Mo2 O6 -51.4(2)
C31 O9 Mo2 O8 67.9(3)
C31 O9 Mo2 N2 42.1(2)
C31 O9 Mo2 O10 121.0(2)
C26 O8 Mo2 O7 -118.4(3)
C26 O8 Mo2 O6 135.3(3)
C26 O8 Mo2 O9 15.1(4)
C26 O8 Mo2 N2 40.0(3)
C26 O8 Mo2 O10 -36.6(3)
C24 N2 Mo2 O7 61.4(4)
C32 N2 Mo2 O7 -95.3(4)
C24 N2 Mo2 O6 -128.5(3)
C32 N2 Mo2 O6 74.8(2)
C24 N2 Mo2 O9 133.3(3)
C32 N2 Mo2 O9 -23.4(2)
C24 N2 Mo2 O8 -33.8(3)
C32 N2 Mo2 O8 169.5(2)
C24 N2 Mo2 O10 52.2(3)
C32 N2 Mo2 O10 -104.4(2)
C45 O10 Mo2 O7 42.9(3)
C45 O10 Mo2 O6 -145.7(7)
C45 O10 Mo2 O9 145.1(3)
C45 O10 Mo2 O8 -58.9(3)
C45 O10 Mo2 N2 -140.4(3)
